data_7030370
loop_
_publ_author_name
'Chen, Mao-Long'
'Hou, Yu-Hui'
'Xia, Wen-Sheng'
'Weng, Wei-Zheng'
'Cao, Ze-Xing'
'Zhou, Zhao-Hui'
'Wan, Hui-Lin'

_publ_section_title
;
 Dimeric 1,3-propanediaminetetraacetato lanthanides as the precursors of
 catalysts for the oxidative coupling of methane.
;
_journal_issue 23
_journal_name_full 'Dalton transactions (Cambridge, England : 2003)'
_journal_page_first 8690
_journal_page_last 8697
_journal_paper_doi 10.1039/c4dt00104d
_journal_volume 43
_journal_year 2014
_chemical_formula_sum 'C22 H60 Ce2 N6 O28'
_chemical_formula_weight 1137.00
_chemical_name_systematic
; 
 ? 
;
_space_group_IT_number 2
_symmetry_cell_setting triclinic
_symmetry_space_group_name_Hall '-P 1'
_symmetry_space_group_name_H-M 'P -1'
_atom_sites_solution_hydrogens geom
_atom_sites_solution_primary direct
_atom_sites_solution_secondary difmap
_audit_creation_method SHELXL-97
_cell_angle_alpha 101.806(3)
_cell_angle_beta 105.137(3)
_cell_angle_gamma 99.966(3)
_cell_formula_units_Z 1
_cell_length_a 9.1815(4)
_cell_length_b 10.7611(4)
_cell_length_c 11.3292(4)
_cell_measurement_reflns_used 6872
_cell_measurement_temperature 173(2)
_cell_measurement_theta_max 28.3928
_cell_measurement_theta_min 2.6983
_cell_volume 1026.83(7)
_computing_structure_refinement 'SHELXL-97 (Sheldrick, 1997)'
_computing_structure_solution 'SHELXS-97 (Sheldrick, 1990)'
_diffrn_ambient_temperature 173(2)
_diffrn_measured_fraction_theta_full 0.998
_diffrn_measured_fraction_theta_max 0.998
_diffrn_radiation_monochromator graphite
_diffrn_radiation_source 'fine-focus sealed tube'
_diffrn_radiation_type MoK\a
_diffrn_radiation_wavelength 0.71073
_diffrn_reflns_av_R_equivalents 0.0394
_diffrn_reflns_av_sigmaI/netI 0.0439
_diffrn_reflns_limit_h_max 11
_diffrn_reflns_limit_h_min -11
_diffrn_reflns_limit_k_max 13
_diffrn_reflns_limit_k_min -12
_diffrn_reflns_limit_l_max 14
_diffrn_reflns_limit_l_min -14
_diffrn_reflns_number 9075
_diffrn_reflns_theta_full 26.50
_diffrn_reflns_theta_max 26.50
_diffrn_reflns_theta_min 2.70
_exptl_absorpt_coefficient_mu 2.290
_exptl_absorpt_correction_T_max 0.8033
_exptl_absorpt_correction_T_min 0.5982
_exptl_absorpt_correction_type multi-scan
_exptl_absorpt_process_details
;
CrysAlisPro, Oxford Diffraction Ltd.,
Version 1.171.34.44 (release 25-10-2010 CrysAlis171 .NET)
(compiled Oct 25 2010,18:11:34)
Empirical absorption correction using spherical harmonics,
 implemented in SCALE3 ABSPACK scaling algorithm.
;
_exptl_crystal_colour COLORLESS
_exptl_crystal_density_diffrn 1.839
_exptl_crystal_density_method 'not measured'
_exptl_crystal_F_000 574
_exptl_crystal_size_max 0.25
_exptl_crystal_size_mid 0.15
_exptl_crystal_size_min 0.10
_refine_diff_density_max 0.752
_refine_diff_density_min -0.659
_refine_diff_density_rms 0.113
_refine_ls_extinction_method none
_refine_ls_goodness_of_fit_ref 1.025
_refine_ls_hydrogen_treatment mixed
_refine_ls_matrix_type full
_refine_ls_number_parameters 299
_refine_ls_number_reflns 4252
_refine_ls_number_restraints 11
_refine_ls_restrained_S_all 1.135
_refine_ls_R_factor_all 0.0285
_refine_ls_R_factor_gt 0.0245
_refine_ls_shift/su_max 0.002
_refine_ls_shift/su_mean 0.000
_refine_ls_structure_factor_coef Fsqd
_refine_ls_weighting_details 'calc w=1/[\s^2^(Fo^2^)+(0.0266P)^2^+0.4615P] where P=(Fo^2^+2Fc^2^)/3'
_refine_ls_weighting_scheme calc
_refine_ls_wR_factor_gt 0.0548
_refine_ls_wR_factor_ref 0.0560
_reflns_number_gt 3992
_reflns_number_total 4252
_reflns_threshold_expression >2sigma(I)
_cod_data_source_file c4dt00104d2.cif
_cod_data_source_block pp
_cod_depositor_comments
;
The following automatic conversions were performed:

'_symmetry_cell_setting' value 'TRICLINIC' changed to 'triclinic'
according to
/usr/data/users/saulius/crontab/automatic-downloads/rss-feeds/RSC/lib/dictionaries/cif_core.dic
dictionary named 'cif_core.dic' version 2.4.2 from 2011-04-26.

Automatic conversion script
Id: cif_fix_values 2281 2013-09-26 08:29:07Z andrius 

 Adding full bibliography for 7030369--7030373.cif.
;
_cod_original_sg_symbol_H-M P-1
_cod_database_code 7030370

loop_
_symmetry_equiv_pos_as_xyz
'x, y, z'
'-x, -y, -z'

loop_
_atom_site_label
_atom_site_type_symbol
_atom_site_fract_x
_atom_site_fract_y
_atom_site_fract_z
_atom_site_U_iso_or_equiv
_atom_site_adp_type
_atom_site_occupancy
_atom_site_symmetry_multiplicity
_atom_site_calc_flag
_atom_site_refinement_flags
Ce1 Ce 0.599763(19) 0.589350(15) 0.701732(14) 0.01206(6) Uani 1 1 d .
C1 C 0.8803(3) 0.6432(3) 0.5366(3) 0.0176(6) Uani 1 1 d .
H1A H 0.9388 0.5746 0.5442 0.021 Uiso 1 1 calc R
H1B H 0.9369 0.7083 0.5038 0.021 Uiso 1 1 calc R
C2 C 0.7215(4) 0.5818(3) 0.4422(3) 0.0161(6) Uani 1 1 d .
C3 C 1.0119(4) 0.6954(3) 0.7620(3) 0.0196(6) Uani 1 1 d .
H3A H 1.0989 0.7727 0.7814 0.023 Uiso 1 1 calc R
H3B H 1.0459 0.6172 0.7273 0.023 Uiso 1 1 calc R
C4 C 0.9786(4) 0.6835(3) 0.8844(3) 0.0172(6) Uani 1 1 d .
C5 C 0.4718(4) 0.8693(3) 0.8026(3) 0.0188(6) Uani 1 1 d .
H5A H 0.4759 0.9639 0.8265 0.023 Uiso 1 1 calc R
H5B H 0.4169 0.8269 0.8538 0.023 Uiso 1 1 calc R
C6 C 0.3807(4) 0.8128(3) 0.6634(3) 0.0176(6) Uani 1 1 d .
C7 C 0.6880(4) 0.8583(3) 0.9679(3) 0.0163(6) Uani 1 1 d .
H7A H 0.6656 0.9360 1.0172 0.020 Uiso 1 1 calc R
H7B H 0.8021 0.8693 0.9937 0.020 Uiso 1 1 calc R
C8 C 0.6129(4) 0.7366(3) 0.9987(3) 0.0164(6) Uani 1 1 d .
C9 C 0.8864(4) 0.8495(3) 0.6697(3) 0.0176(6) Uani 1 1 d .
H9A H 0.7971 0.8551 0.6014 0.021 Uiso 1 1 calc R
H9B H 0.9822 0.8855 0.6511 0.021 Uiso 1 1 calc R
C10 C 0.8868(4) 0.9368(3) 0.7945(3) 0.0176(6) Uani 1 1 d .
H10A H 0.9308 0.8981 0.8638 0.021 Uiso 1 1 calc R
H10B H 0.9572 1.0232 0.8098 0.021 Uiso 1 1 calc R
C11 C 0.7298(4) 0.9581(3) 0.8023(3) 0.0186(6) Uani 1 1 d .
H11A H 0.7474 1.0404 0.8677 0.022 Uiso 1 1 calc R
H11B H 0.6714 0.9697 0.7201 0.022 Uiso 1 1 calc R
N1 N 0.8776(3) 0.7084(2) 0.6642(2) 0.0140(5) Uani 1 1 d .
N2 N 0.6314(3) 0.8511(2) 0.8326(2) 0.0150(5) Uani 1 1 d .
N3 N 0.7520(3) 0.4935(3) 1.0707(3) 0.0221(6) Uani 1 1 d D
H2 H 0.6609 0.4532 1.1011 0.027 Uiso 1 1 d RD
H1 H 0.8429 0.5673 1.1227 0.027 Uiso 1 1 d RD
H3 H 0.7726 0.4059 1.0376 0.027 Uiso 1 1 d RD
H4 H 0.7042 0.5203 0.9971 0.027 Uiso 1 1 d RD
O1 O 0.6037(2) 0.59010(19) 0.48050(19) 0.0156(4) Uani 1 1 d .
O2 O 0.7082(3) 0.5207(2) 0.3332(2) 0.0247(5) Uani 1 1 d .
O3 O 0.8394(2) 0.6464(2) 0.8812(2) 0.0188(5) Uani 1 1 d .
O4 O 1.0946(3) 0.7071(2) 0.9800(2) 0.0245(5) Uani 1 1 d .
O5 O 0.4266(3) 0.7240(2) 0.6013(2) 0.0226(5) Uani 1 1 d .
O6 O 0.2642(3) 0.8526(2) 0.6199(2) 0.0247(5) Uani 1 1 d .
O7 O 0.5379(2) 0.63832(19) 0.90703(19) 0.0184(5) Uani 1 1 d .
O8 O 0.6324(3) 0.7400(2) 1.1120(2) 0.0262(5) Uani 1 1 d .
O1W O 0.5747(3) 0.3881(2) 0.7915(2) 0.0218(5) Uani 1 1 d D
H1W1 H 0.500(3) 0.361(3) 0.818(3) 0.026 Uiso 1 1 d D
H1W2 H 0.596(4) 0.326(2) 0.747(3) 0.026 Uiso 1 1 d D
O2W O 0.7514(3) 0.4282(2) 0.6329(2) 0.0191(5) Uani 1 1 d .
H2W2 H 0.806(4) 0.402(4) 0.678(4) 0.023 Uiso 1 1 d .
H2W1 H 0.708(4) 0.371(4) 0.566(4) 0.023 Uiso 1 1 d .
O3W O 0.5169(4) 0.1434(3) 0.6078(3) 0.0540(8) Uani 1 1 d D
H3W1 H 0.5246 0.1691 0.5438 0.065 Uiso 1 1 d GD
H3W2 H 0.4215 0.1235 0.6041 0.065 Uiso 1 1 d GD
O4W O 0.9141(3) 0.1302(3) 0.6158(2) 0.0308(6) Uani 1 1 d .
H4W2 H 1.005(5) 0.122(4) 0.606(4) 0.037 Uiso 1 1 d .
H4W1 H 0.870(5) 0.140(4) 0.553(4) 0.037 Uiso 1 1 d .
O5W O 0.2180(3) 0.1022(2) 0.6511(3) 0.0315(6) Uani 1 1 d D
H5W1 H 0.224(5) 0.0244(17) 0.648(4) 0.038 Uiso 1 1 d D
H5W2 H 0.247(5) 0.141(4) 0.722(4) 0.038 Uiso 1 1 d .
O6W O 0.9525(3) 0.3409(3) 0.8010(3) 0.0268(5) Uani 1 1 d .
H6W2 H 0.947(5) 0.271(4) 0.750(4) 0.032 Uiso 1 1 d .
H6W1 H 0.936(5) 0.319(4) 0.854(4) 0.032 Uiso 1 1 d .

loop_
_atom_site_aniso_label
_atom_site_aniso_U_11
_atom_site_aniso_U_22
_atom_site_aniso_U_33
_atom_site_aniso_U_23
_atom_site_aniso_U_13
_atom_site_aniso_U_12
Ce1 0.01387(10) 0.01305(9) 0.00876(9) 0.00171(6) 0.00344(6) 0.00334(6)
C1 0.0149(15) 0.0249(15) 0.0140(15) 0.0041(13) 0.0074(12) 0.0041(12)
C2 0.0201(16) 0.0164(14) 0.0136(15) 0.0063(12) 0.0071(12) 0.0035(12)
C3 0.0120(15) 0.0278(16) 0.0182(16) 0.0056(13) 0.0025(12) 0.0067(13)
C4 0.0185(16) 0.0158(13) 0.0166(16) 0.0027(12) 0.0033(13) 0.0073(12)
C5 0.0158(16) 0.0229(15) 0.0183(16) 0.0035(13) 0.0051(13) 0.0086(13)
C6 0.0183(16) 0.0190(14) 0.0161(15) 0.0052(12) 0.0062(13) 0.0042(12)
C7 0.0176(16) 0.0148(13) 0.0120(15) -0.0007(12) 0.0018(12) 0.0018(12)
C8 0.0158(15) 0.0197(14) 0.0151(15) 0.0031(12) 0.0073(12) 0.0058(12)
C9 0.0174(16) 0.0189(14) 0.0166(15) 0.0057(12) 0.0061(13) 0.0023(12)
C10 0.0191(16) 0.0136(13) 0.0165(16) 0.0035(12) 0.0026(13) -0.0007(12)
C11 0.0235(17) 0.0134(13) 0.0202(16) 0.0050(12) 0.0078(13) 0.0056(12)
N1 0.0135(12) 0.0164(12) 0.0099(12) 0.0013(10) 0.0022(10) 0.0033(10)
N2 0.0156(13) 0.0169(12) 0.0108(12) 0.0014(10) 0.0032(10) 0.0035(10)
N3 0.0209(14) 0.0246(13) 0.0238(15) 0.0112(12) 0.0070(12) 0.0072(11)
O1 0.0156(11) 0.0185(10) 0.0126(10) 0.0037(8) 0.0051(8) 0.0032(8)
O2 0.0217(12) 0.0342(13) 0.0139(12) -0.0014(10) 0.0058(10) 0.0049(10)
O3 0.0181(12) 0.0236(11) 0.0138(11) 0.0053(9) 0.0030(9) 0.0051(9)
O4 0.0200(12) 0.0332(12) 0.0162(12) 0.0025(10) -0.0001(9) 0.0089(10)
O5 0.0254(12) 0.0247(11) 0.0156(11) 0.0002(9) 0.0017(9) 0.0134(10)
O6 0.0222(12) 0.0283(12) 0.0221(12) 0.0038(10) 0.0018(10) 0.0129(10)
O7 0.0206(12) 0.0185(10) 0.0131(11) 0.0001(9) 0.0061(9) -0.0001(9)
O8 0.0355(14) 0.0284(12) 0.0109(11) 0.0032(9) 0.0078(10) -0.0011(10)
O1W 0.0280(13) 0.0194(11) 0.0211(12) 0.0058(10) 0.0122(10) 0.0055(10)
O2W 0.0238(13) 0.0181(11) 0.0142(12) 0.0027(9) 0.0028(10) 0.0086(9)
O3W 0.059(2) 0.0495(18) 0.069(2) 0.0227(17) 0.0395(18) 0.0142(16)
O4W 0.0408(16) 0.0329(13) 0.0203(13) 0.0082(11) 0.0066(12) 0.0155(12)
O5W 0.0392(16) 0.0232(12) 0.0218(13) -0.0042(11) 0.0004(12) 0.0067(12)
O6W 0.0297(14) 0.0285(13) 0.0203(13) 0.0035(11) 0.0048(11) 0.0099(11)

loop_
_atom_type_symbol
_atom_type_description
_atom_type_scat_dispersion_real
_atom_type_scat_dispersion_imag
_atom_type_scat_source
C C 0.0033 0.0016 'International Tables Vol C Tables 4.2.6.8 and 6.1.1.4'
H H 0.0000 0.0000 'International Tables Vol C Tables 4.2.6.8 and 6.1.1.4'
N N 0.0061 0.0033 'International Tables Vol C Tables 4.2.6.8 and 6.1.1.4'
O O 0.0106 0.0060 'International Tables Vol C Tables 4.2.6.8 and 6.1.1.4'
Ce Ce -0.2486 2.6331 'International Tables Vol C Tables 4.2.6.8 and 6.1.1.4'

loop_
_geom_angle_atom_site_label_1
_geom_angle_atom_site_label_2
_geom_angle_atom_site_label_3
_geom_angle
_geom_angle_site_symmetry_1
_geom_angle_site_symmetry_3
O3 Ce1 O7 69.95(7) . .
O3 Ce1 O1 122.08(7) . .
O7 Ce1 O1 160.98(7) . .
O3 Ce1 O2W 76.48(8) . .
O7 Ce1 O2W 127.51(7) . .
O1 Ce1 O2W 71.42(7) . .
O3 Ce1 O5 133.14(7) . .
O7 Ce1 O5 94.16(7) . .
O1 Ce1 O5 66.83(7) . .
O2W Ce1 O5 137.63(7) . .
O3 Ce1 O1 147.51(7) . 2_666
O7 Ce1 O1 115.83(7) . 2_666
O1 Ce1 O1 63.17(8) . 2_666
O2W Ce1 O1 75.81(7) . 2_666
O5 Ce1 O1 79.31(7) . 2_666
O3 Ce1 O1W 77.28(7) . .
O7 Ce1 O1W 68.45(7) . .
O1 Ce1 O1W 126.26(7) . .
O2W Ce1 O1W 65.57(7) . .
O5 Ce1 O1W 138.81(8) . .
O1 Ce1 O1W 76.04(7) 2_666 .
O3 Ce1 O2 134.24(7) . 2_666
O7 Ce1 O2 69.14(7) . 2_666
O1 Ce1 O2 102.98(7) . 2_666
O2W Ce1 O2 114.52(7) . 2_666
O5 Ce1 O2 69.54(7) . 2_666
O1 Ce1 O2 48.60(6) 2_666 2_666
O1W Ce1 O2 69.38(7) . 2_666
O3 Ce1 N1 62.68(7) . .
O7 Ce1 N1 124.76(7) . .
O1 Ce1 N1 60.66(7) . .
O2W Ce1 N1 66.57(7) . .
O5 Ce1 N1 97.98(7) . .
O1 Ce1 N1 119.35(7) 2_666 .
O1W Ce1 N1 122.83(7) . .
O2 Ce1 N1 163.03(7) 2_666 .
O3 Ce1 N2 74.00(7) . .
O7 Ce1 N2 59.88(7) . .
O1 Ce1 N2 107.01(7) . .
O2W Ce1 N2 143.23(8) . .
O5 Ce1 N2 60.36(7) . .
O1 Ce1 N2 137.83(7) 2_666 .
O1W Ce1 N2 126.72(7) . .
O2 Ce1 N2 101.77(7) 2_666 .
N1 Ce1 N2 80.55(7) . .
O3 Ce1 C2 150.27(7) . 2_666
O7 Ce1 C2 93.00(7) . 2_666
O1 Ce1 C2 81.50(7) . 2_666
O2W Ce1 C2 97.22(8) . 2_666
O5 Ce1 C2 70.13(8) . 2_666
O1 Ce1 C2 24.72(7) 2_666 2_666
O1W Ce1 C2 73.75(8) . 2_666
O2 Ce1 C2 24.19(7) 2_666 2_666
N1 Ce1 C2 141.66(7) . 2_666
N2 Ce1 C2 119.19(8) . 2_666
N1 C1 C2 114.0(2) . .
O2 C2 O1 122.0(3) . .
O2 C2 C1 120.2(3) . .
O1 C2 C1 117.7(3) . .
O2 C2 Ce1 66.00(16) . 2_666
O1 C2 Ce1 57.25(15) . 2_666
C1 C2 Ce1 164.74(19) . 2_666
N1 C3 C4 113.8(3) . .
O4 C4 O3 125.3(3) . .
O4 C4 C3 116.1(3) . .
O3 C4 C3 118.5(3) . .
N2 C5 C6 112.7(3) . .
O6 C6 O5 124.9(3) . .
O6 C6 C5 118.2(3) . .
O5 C6 C5 116.9(3) . .
N2 C7 C8 112.0(2) . .
O8 C8 O7 124.7(3) . .
O8 C8 C7 117.7(3) . .
O7 C8 C7 117.5(3) . .
N1 C9 C10 116.5(2) . .
C11 C10 C9 116.0(3) . .
N2 C11 C10 115.4(2) . .
C3 N1 C1 110.0(2) . .
C3 N1 C9 109.9(2) . .
C1 N1 C9 107.4(2) . .
C3 N1 Ce1 109.34(17) . .
C1 N1 Ce1 109.06(16) . .
C9 N1 Ce1 111.11(17) . .
C7 N2 C5 108.7(2) . .
C7 N2 C11 110.2(2) . .
C5 N2 C11 108.0(2) . .
C7 N2 Ce1 106.27(16) . .
C5 N2 Ce1 104.69(17) . .
C11 N2 Ce1 118.61(18) . .
C2 O1 Ce1 123.91(18) . .
C2 O1 Ce1 98.03(17) . 2_666
Ce1 O1 Ce1 116.83(7) . 2_666
C2 O2 Ce1 89.81(18) . 2_666
C4 O3 Ce1 129.62(19) . .
C6 O5 Ce1 124.09(19) . .
C8 O7 Ce1 123.35(18) . .

loop_
_geom_bond_atom_site_label_1
_geom_bond_atom_site_label_2
_geom_bond_distance
_geom_bond_site_symmetry_2
Ce1 O3 2.457(2) .
Ce1 O7 2.511(2) .
Ce1 O1 2.518(2) .
Ce1 O2W 2.530(2) .
Ce1 O5 2.540(2) .
Ce1 O1 2.566(2) 2_666
Ce1 O1W 2.575(2) .
Ce1 O2 2.760(2) 2_666
Ce1 N1 2.826(2) .
Ce1 N2 2.829(2) .
Ce1 C2 3.022(3) 2_666
C1 N1 1.481(4) .
C1 C2 1.507(4) .
C2 O2 1.238(4) .
C2 O1 1.276(4) .
C2 Ce1 3.022(3) 2_666
C3 N1 1.476(4) .
C3 C4 1.521(4) .
C4 O4 1.250(4) .
C4 O3 1.260(4) .
C5 N2 1.472(4) .
C5 C6 1.517(4) .
C6 O6 1.242(4) .
C6 O5 1.267(4) .
C7 N2 1.465(4) .
C7 C8 1.521(4) .
C8 O8 1.241(4) .
C8 O7 1.263(4) .
C9 N1 1.494(4) .
C9 C10 1.527(4) .
C10 C11 1.519(4) .
C11 N2 1.491(4) .
O1 Ce1 2.566(2) 2_666
O2 Ce1 2.760(2) 2_666
